data_7063113
loop_
_publ_author_name
'Kuang, Bao-long'
'Lu, Zu-jia'
'Zhao, Bin-shan'
'Wang, Ting-wei'
'Sun, Mou'
'Zhang, Chao'
'Xu, Mei-qi'
'Yu, Qi-yao'
'Zhang, Jian-guo'

_publ_section_title
;
 A novel energetic pyridine-2-carbohydrazide copper perchlorate complex:
 synthesis, cationic ligand structure and properties
;
_journal_issue 17
_journal_name_full 'New Journal of Chemistry'
_journal_page_first 7946
_journal_page_last 7952
_journal_paper_doi 10.1039/D4NJ01095G
_journal_volume 48
_journal_year 2024
_chemical_absolute_configuration ad
_chemical_formula_moiety '2(Cl O4), H2 O, C6 H9 N3 O'
_chemical_formula_sum 'C6 H11 Cl2 N3 O10'
_chemical_formula_weight 356.08
_space_group_crystal_system monoclinic
_space_group_IT_number 4
_space_group_name_Hall 'P 2yb'
_space_group_name_H-M_alt 'P 1 21 1'
_atom_sites_solution_hydrogens geom
_atom_sites_solution_primary direct
_atom_sites_solution_secondary difmap
_audit_creation_date 2024-01-11
_audit_creation_method
;
  Olex2 1.1
  (compiled 2011.02.15 svn.r1672, GUI svn.r3494)
;
_audit_update_record
;
2024-01-20 deposited with the CCDC.	2024-03-25 downloaded from the CCDC.
;
_cell_angle_alpha 90.00
_cell_angle_beta 94.788(16)
_cell_angle_gamma 90.00
_cell_formula_units_Z 2
_cell_length_a 4.9151(6)
_cell_length_b 10.5757(16)
_cell_length_c 12.470(3)
_cell_measurement_reflns_used 1546
_cell_measurement_temperature 115.45(10)
_cell_measurement_theta_max 26.1740
_cell_measurement_theta_min 3.7990
_cell_volume 645.9(2)
_computing_cell_refinement
;
CrysAlisPro, Agilent Technologies,
Version 1.171.37.35 (release 13-08-2014 CrysAlis171 .NET)
(compiled Aug 13 2014,18:06:01)
;
_computing_data_collection
;
CrysAlisPro, Agilent Technologies,
Version 1.171.37.35 (release 13-08-2014 CrysAlis171 .NET)
(compiled Aug 13 2014,18:06:01)
;
_computing_data_reduction
;
CrysAlisPro, Agilent Technologies,
Version 1.171.37.35 (release 13-08-2014 CrysAlis171 .NET)
(compiled Aug 13 2014,18:06:01)
;
_computing_molecular_graphics
;
O. V. Dolomanov, L. J. Bourhis, R. J. Gildea, J. A. K. Howard and H. Puschmann,
OLEX2: a complete structure solution, refinement and analysis program.
J. Appl. Cryst. (2009). 42, 339-341.
;
_computing_publication_material
;
O. V. Dolomanov, L. J. Bourhis, R. J. Gildea, J. A. K. Howard and H. Puschmann,
OLEX2: a complete structure solution, refinement and analysis program.
J. Appl. Cryst. (2009). 42, 339-341.
;
_computing_structure_refinement 'SHELXL-97 (Sheldrick, 1997)'
_computing_structure_solution 'SHELXS-97 (Sheldrick, 1990)'
_diffrn_ambient_environment N~2~
_diffrn_ambient_temperature 115.45(10)
_diffrn_detector 'CCD plate'
_diffrn_detector_area_resol_mean 16.0971
_diffrn_detector_type Eos
_diffrn_measured_fraction_theta_full 0.985
_diffrn_measured_fraction_theta_max 0.6286
_diffrn_measurement_details
;
#__ type_ start__ end____ width___ exp.time_
  1 omega  -45.00   45.00   1.0000    5.0000
omega____ theta____ kappa____ phi______ frames
    -       15.9289  -19.0000   60.0000 90

#__ type_ start__ end____ width___ exp.time_
  2 omega  -12.00   27.00   1.0000    5.0000
omega____ theta____ kappa____ phi______ frames
    -      -10.8508  -99.0000 -120.0000 39

#__ type_ start__ end____ width___ exp.time_
  3 omega  -53.00  -27.00   1.0000    5.0000
omega____ theta____ kappa____ phi______ frames
    -       15.9289  -37.0000 -180.0000 26

#__ type_ start__ end____ width___ exp.time_
  4 omega   -7.00   27.00   1.0000    5.0000
omega____ theta____ kappa____ phi______ frames
    -       15.9289  -37.0000 -180.0000 34

#__ type_ start__ end____ width___ exp.time_
  5 omega   41.00   88.00   1.0000    5.0000
omega____ theta____ kappa____ phi______ frames
    -       15.9289  178.0000  150.0000 47

#__ type_ start__ end____ width___ exp.time_
  6 omega   -2.00   70.00   1.0000    5.0000
omega____ theta____ kappa____ phi______ frames
    -       15.9289   37.0000  -90.0000 72

#__ type_ start__ end____ width___ exp.time_
  7 omega  -12.00   40.00   1.0000    5.0000
omega____ theta____ kappa____ phi______ frames
    -       15.9289   19.0000 -120.0000 52
;
_diffrn_measurement_device 'four-circle diffractometer'
_diffrn_measurement_device_type 'Xcalibur, Eos, Gemini'
_diffrn_measurement_method '\w scans'
_diffrn_orient_matrix_UB_11 -0.0005425000
_diffrn_orient_matrix_UB_12 0.0593187000
_diffrn_orient_matrix_UB_13 -0.0267753000
_diffrn_orient_matrix_UB_21 -0.0545521000
_diffrn_orient_matrix_UB_22 -0.0292767000
_diffrn_orient_matrix_UB_23 -0.0483675000
_diffrn_orient_matrix_UB_31 -0.1344372000
_diffrn_orient_matrix_UB_32 0.0116122000
_diffrn_orient_matrix_UB_33 0.0146129000
_diffrn_radiation_monochromator graphite
_diffrn_radiation_probe x-ray
_diffrn_radiation_type 'Mo K\a'
_diffrn_radiation_wavelength 0.71073
_diffrn_reflns_av_R_equivalents 0.0000
_diffrn_reflns_av_unetI/netI 0.0737
_diffrn_reflns_limit_h_max 6
_diffrn_reflns_limit_h_min -6
_diffrn_reflns_limit_k_max 13
_diffrn_reflns_limit_k_min -13
_diffrn_reflns_limit_l_max 15
_diffrn_reflns_limit_l_min -15
_diffrn_reflns_number 3462
_diffrn_reflns_theta_full 25.99
_diffrn_reflns_theta_max 25.99
_diffrn_reflns_theta_min 3.28
_diffrn_source 'Enhance (Mo) X-ray Source'
_exptl_absorpt_coefficient_mu 0.562
_exptl_absorpt_correction_T_max 1.00000
_exptl_absorpt_correction_T_min 0.92710
_exptl_absorpt_correction_type multi-scan
_exptl_absorpt_process_details
;
CrysAlisPro, Agilent Technologies,
Version 1.171.37.35 (release 13-08-2014 CrysAlis171 .NET)
(compiled Aug 13 2014,18:06:01)
Empirical absorption correction using spherical harmonics,
 implemented in SCALE3 ABSPACK scaling algorithm.
;
_exptl_crystal_density_diffrn 1.831
_exptl_crystal_density_method 'not measured'
_exptl_crystal_description block
_exptl_crystal_F_000 364
_exptl_crystal_size_max 0.26
_exptl_crystal_size_mid 0.25
_exptl_crystal_size_min 0.23
_refine_diff_density_max 0.371
_refine_diff_density_min -0.485
_refine_diff_density_rms 0.072
_refine_ls_abs_structure_details 'Flack H D (1983), Acta Cryst. A39, 876-881'
_refine_ls_abs_structure_Flack 0.49(8)
_refine_ls_extinction_method none
_refine_ls_goodness_of_fit_ref 0.990
_refine_ls_hydrogen_treatment mixed
_refine_ls_matrix_type full
_refine_ls_number_parameters 198
_refine_ls_number_reflns 3462
_refine_ls_number_restraints 4
_refine_ls_restrained_S_all 0.990
_refine_ls_R_factor_all 0.0491
_refine_ls_R_factor_gt 0.0424
_refine_ls_shift/su_max 0.000
_refine_ls_shift/su_mean 0.000
_refine_ls_structure_factor_coef Fsqd
_refine_ls_weighting_details 'calc w=1/[\s^2^(Fo^2^)+(0.0510P)^2^+0.0000P] where P=(Fo^2^+2Fc^2^)/3'
_refine_ls_weighting_scheme calc
_refine_ls_wR_factor_gt 0.0948
_refine_ls_wR_factor_ref 0.0969
_reflns_number_gt 3044
_reflns_number_total 3462
_reflns_threshold_expression >2sigma(I)
_cod_data_source_file d4nj01095g2.cif
_cod_data_source_block exp_8898_twin1_hklf5
_cod_depositor_comments 'Adding full bibliography for 7063111--7063113.cif.'
_cod_original_cell_volume 645.93(19)
_cod_database_code 7063113
_diffrn_oxdiff_twin_integration_method simultaneous

loop_
_space_group_symop_id
_space_group_symop_operation_xyz
1 'x, y, z'
2 '-x, y+1/2, -z'

loop_
_atom_site_label
_atom_site_type_symbol
_atom_site_fract_x
_atom_site_fract_y
_atom_site_fract_z
_atom_site_U_iso_or_equiv
_atom_site_adp_type
_atom_site_occupancy
_atom_site_symmetry_multiplicity
_atom_site_calc_flag
_atom_site_refinement_flags
_atom_site_disorder_assembly
_atom_site_disorder_group
Cl1 Cl -0.3811(2) -1.09885(10) -0.55665(9) 0.0219(3) Uani 1 1 d . . .
O4 O -0.2388(7) -1.1987(3) -0.6119(3) 0.0394(10) Uani 1 1 d . . .
O5 O -0.5112(6) -1.0183(3) -0.6370(3) 0.0267(8) Uani 1 1 d . . .
O2 O -0.1757(6) -1.0334(3) -0.4912(3) 0.0376(9) Uani 1 1 d . . .
O10 O -0.0237(7) -0.8117(3) -0.5998(2) 0.0205(7) Uani 1 1 d D . .
O3 O -0.5705(6) -1.1563(4) -0.4939(3) 0.0394(10) Uani 1 1 d . . .
Cl2 Cl -0.12540(18) -0.93177(10) -0.91053(8) 0.0145(2) Uani 1 1 d . . .
O1 O -0.1995(5) -0.6031(3) -0.7599(2) 0.0216(7) Uani 1 1 d . . .
O7 O -0.4132(5) -0.9320(3) -0.8917(2) 0.0178(6) Uani 1 1 d . . .
N3 N -0.5703(7) -0.7763(3) -0.7140(3) 0.0150(8) Uani 1 1 d . . .
H3A H -0.6913 -0.8045 -0.6681 0.018 Uiso 1 1 calc R . .
H3B H -0.3994 -0.7756 -0.6798 0.018 Uiso 1 1 calc R . .
H3C H -0.5737 -0.8284 -0.7722 0.018 Uiso 1 1 calc R . .
O9 O -0.0512(6) -0.8082(3) -0.9441(3) 0.0242(8) Uani 1 1 d . . .
C6 C -0.7246(8) -0.3747(4) -0.7379(4) 0.0161(10) Uani 1 1 d . . .
H6 H -0.8238 -0.4173 -0.6866 0.019 Uiso 1 1 calc R . .
N1 N -0.6338(7) -0.1918(3) -0.8350(3) 0.0187(9) Uani 1 1 d . . .
H1 H -0.6678 -0.1114 -0.8485 0.022 Uiso 1 1 calc R . .
C1 C -0.4408(8) -0.5722(4) -0.7655(3) 0.0148(10) Uani 1 1 d . . .
C5 C -0.7753(9) -0.2494(4) -0.7620(4) 0.0178(11) Uani 1 1 d . . .
H5 H -0.9097 -0.2042 -0.7271 0.021 Uiso 1 1 calc R . .
C3 C -0.3843(8) -0.3733(4) -0.8673(3) 0.0146(10) Uani 1 1 d . . .
H3 H -0.2491 -0.4156 -0.9041 0.018 Uiso 1 1 calc R . .
N2 N -0.6427(7) -0.6522(3) -0.7483(3) 0.0167(9) Uani 1 1 d . . .
H2 H -0.8147 -0.6286 -0.7580 0.020 Uiso 1 1 calc R . .
O6 O 0.0315(5) -0.9674(3) -0.8124(2) 0.0221(8) Uani 1 1 d . . .
O8 O -0.0792(5) -1.0225(3) -0.9929(2) 0.0204(7) Uani 1 1 d . . .
C2 C -0.5246(7) -0.4381(4) -0.7904(3) 0.0125(8) Uani 1 1 d . . .
C4 C -0.4439(9) -0.2487(4) -0.8889(4) 0.0181(11) Uani 1 1 d . . .
H4 H -0.3521 -0.2036 -0.9411 0.022 Uiso 1 1 calc R . .
H10A H -0.007(10) -0.760(3) -0.548(2) 0.027 Uiso 1 1 d D . .
H10B H -0.053(9) -0.8845(18) -0.574(3) 0.027 Uiso 1 1 d D . .

loop_
_atom_site_aniso_label
_atom_site_aniso_U_11
_atom_site_aniso_U_22
_atom_site_aniso_U_33
_atom_site_aniso_U_23
_atom_site_aniso_U_13
_atom_site_aniso_U_12
Cl1 0.0235(6) 0.0230(6) 0.0186(6) 0.0064(6) -0.0020(5) -0.0051(5)
O4 0.043(2) 0.030(2) 0.047(3) -0.0020(19) 0.011(2) 0.0191(19)
O5 0.0364(18) 0.0197(17) 0.0223(18) 0.0063(15) -0.0073(16) 0.0026(16)
O2 0.0299(18) 0.049(2) 0.032(2) 0.0091(18) -0.0105(17) -0.0143(18)
O10 0.0221(16) 0.0197(17) 0.0204(18) -0.0047(15) 0.0062(16) -0.0091(17)
O3 0.019(2) 0.064(3) 0.035(2) 0.024(2) 0.0037(17) -0.0062(17)
Cl2 0.0136(5) 0.0141(5) 0.0163(5) 0.0021(5) 0.0038(5) 0.0000(5)
O1 0.0119(15) 0.0203(16) 0.0332(18) 0.0062(18) 0.0054(15) 0.0031(15)
O7 0.0087(11) 0.0227(15) 0.0219(17) -0.0019(16) 0.0012(13) -0.0017(16)
N3 0.0137(17) 0.0088(19) 0.023(2) 0.0007(16) 0.0020(17) -0.0008(16)
O9 0.0247(17) 0.0156(17) 0.033(2) 0.0051(15) 0.0059(15) -0.0018(15)
C6 0.013(2) 0.018(2) 0.018(3) 0.001(2) 0.0032(19) -0.004(2)
N1 0.0157(19) 0.013(2) 0.026(2) 0.0008(18) -0.0039(19) 0.0018(17)
C1 0.018(2) 0.019(3) 0.009(2) 0.0001(18) 0.005(2) -0.002(2)
C5 0.017(2) 0.017(2) 0.019(3) -0.003(2) 0.003(2) -0.002(2)
C3 0.015(2) 0.017(2) 0.012(2) -0.002(2) 0.0040(19) 0.004(2)
N2 0.013(2) 0.0128(19) 0.025(2) 0.0024(16) 0.0045(16) -0.0038(16)
O6 0.0157(14) 0.029(2) 0.0210(18) 0.0023(15) -0.0007(14) 0.0025(14)
O8 0.0228(16) 0.0213(17) 0.0188(17) -0.0065(14) 0.0116(14) 0.0003(15)
C2 0.0124(18) 0.009(2) 0.016(2) -0.002(2) -0.0002(17) -0.003(2)
C4 0.021(2) 0.018(3) 0.015(2) 0.003(2) 0.001(2) -0.003(2)

loop_
_atom_type_symbol
_atom_type_description
_atom_type_scat_dispersion_real
_atom_type_scat_dispersion_imag
_atom_type_scat_source
C C 0.0033 0.0016 'International Tables Vol C Tables 4.2.6.8 and 6.1.1.4'
H H 0.0000 0.0000 'International Tables Vol C Tables 4.2.6.8 and 6.1.1.4'
Cl Cl 0.1484 0.1585 'International Tables Vol C Tables 4.2.6.8 and 6.1.1.4'
N N 0.0061 0.0033 'International Tables Vol C Tables 4.2.6.8 and 6.1.1.4'
O O 0.0106 0.0060 'International Tables Vol C Tables 4.2.6.8 and 6.1.1.4'

loop_
_geom_angle_atom_site_label_1
_geom_angle_atom_site_label_2
_geom_angle_atom_site_label_3
_geom_angle
_geom_angle_site_symmetry_1
_geom_angle_site_symmetry_3
_geom_angle_publ_flag
O5 Cl1 O4 107.7(2) . . ?
O2 Cl1 O4 106.0(2) . . ?
O2 Cl1 O5 111.6(2) . . ?
O3 Cl1 O4 108.3(2) . . ?
O3 Cl1 O5 111.76(19) . . ?
O3 Cl1 O2 111.3(2) . . ?
H10A O10 H10B 108(2) . . ?
O9 Cl2 O7 108.93(18) . . ?
O9 Cl2 O6 110.86(18) . . ?
O9 Cl2 O8 110.0(2) . . ?
O6 Cl2 O7 108.76(16) . . ?
O8 Cl2 O7 109.18(18) . . ?
O8 Cl2 O6 109.12(18) . . ?
H3A N3 H3B 109.5 . . ?
H3A N3 H3C 109.5 . . ?
H3B N3 H3C 109.5 . . ?
N2 N3 H3A 109.5 . . ?
N2 N3 H3B 109.5 . . ?
N2 N3 H3C 109.5 . . ?
C5 C6 H6 120.6 . . ?
C5 C6 C2 118.8(4) . . ?
C2 C6 H6 120.6 . . ?
C5 N1 H1 117.9 . . ?
C5 N1 C4 124.2(4) . . ?
C4 N1 H1 117.9 . . ?
O1 C1 N2 123.4(4) . . ?
O1 C1 C2 120.7(4) . . ?
N2 C1 C2 115.9(3) . . ?
C6 C5 H5 120.3 . . ?
N1 C5 C6 119.4(4) . . ?
N1 C5 H5 120.3 . . ?
C2 C3 H3 120.2 . . ?
C4 C3 H3 120.2 . . ?
C4 C3 C2 119.5(4) . . ?
N3 N2 H2 121.2 . . ?
C1 N2 N3 117.7(3) . . ?
C1 N2 H2 121.2 . . ?
C6 C2 C1 123.2(4) . . ?
C6 C2 C3 119.4(4) . . ?
C3 C2 C1 117.3(4) . . ?
N1 C4 C3 118.7(4) . . ?
N1 C4 H4 120.7 . . ?
C3 C4 H4 120.7 . . ?

loop_
_geom_bond_atom_site_label_1
_geom_bond_atom_site_label_2
_geom_bond_distance
_geom_bond_site_symmetry_2
_geom_bond_publ_flag
Cl1 O4 1.469(3) . ?
Cl1 O5 1.425(3) . ?
Cl1 O2 1.424(3) . ?
Cl1 O3 1.404(3) . ?
O10 H10A 0.847(10) . ?
O10 H10B 0.852(10) . ?
Cl2 O7 1.453(3) . ?
Cl2 O9 1.428(3) . ?
Cl2 O6 1.441(3) . ?
Cl2 O8 1.438(3) . ?
O1 C1 1.227(5) . ?
N3 H3A 0.9100 . ?
N3 H3B 0.9100 . ?
N3 H3C 0.9100 . ?
N3 N2 1.417(5) . ?
C6 H6 0.9500 . ?
C6 C5 1.378(6) . ?
C6 C2 1.396(6) . ?
N1 H1 0.8800 . ?
N1 C5 1.337(6) . ?
N1 C4 1.337(6) . ?
C1 N2 1.335(5) . ?
C1 C2 1.501(6) . ?
C5 H5 0.9500 . ?
C3 H3 0.9500 . ?
C3 C2 1.406(6) . ?
C3 C4 1.373(6) . ?
N2 H2 0.8800 . ?
C4 H4 0.9500 . ?

loop_
_geom_torsion_atom_site_label_1
_geom_torsion_atom_site_label_2
_geom_torsion_atom_site_label_3
_geom_torsion_atom_site_label_4
_geom_torsion
_geom_torsion_site_symmetry_1
_geom_torsion_site_symmetry_2
_geom_torsion_site_symmetry_3
_geom_torsion_site_symmetry_4
_geom_torsion_publ_flag
O1 C1 N2 N3 4.9(6) . . . . ?
O1 C1 C2 C6 -138.2(4) . . . . ?
O1 C1 C2 C3 39.0(5) . . . . ?
C5 C6 C2 C1 176.1(4) . . . . ?
C5 C6 C2 C3 -1.1(6) . . . . ?
C5 N1 C4 C3 -1.3(6) . . . . ?
N2 C1 C2 C6 40.5(6) . . . . ?
N2 C1 C2 C3 -142.2(4) . . . . ?
C2 C6 C5 N1 0.3(6) . . . . ?
C2 C1 N2 N3 -173.8(3) . . . . ?
C2 C3 C4 N1 0.5(6) . . . . ?
C4 N1 C5 C6 0.9(6) . . . . ?
C4 C3 C2 C6 0.6(6) . . . . ?
C4 C3 C2 C1 -176.7(4) . . . . ?

loop_
_diffrn_oxdiff_twin_id
_diffrn_oxdiff_twin_ratio
_diffrn_oxdiff_twin_reflns_isolated
_diffrn_oxdiff_twin_reflns_overlapped
1 0.5310 1381 3460
2 0.4690 1355 3460
